data_7007274
loop_
_publ_author_name
'Cole, Marcus L.'
'Junk, Peter C.'
'Proctor, Kathryn M.'
'Scott, Janet L.'
'Strauss, Christopher R.'

_publ_section_title
;
 Synthesis and structural characterisation of lithium and sodium
 2,6-dibenzylphenolate complexes.
;
_journal_issue 27
_journal_name_full 'Dalton transactions (Cambridge, England : 2003)'
_journal_page_first 3338
_journal_page_last 3349
_journal_paper_doi 10.1039/b602706g
_journal_year 2006
_chemical_compound_source DME
_chemical_formula_moiety 'C52 H62 Li2 O10'
_chemical_formula_sum 'C52 H62 Li2 O10'
_chemical_formula_weight 860.90
_chemical_melting_point 355
_space_group_IT_number 2
_symmetry_cell_setting triclinic
_symmetry_Int_Tables_number 2
_symmetry_space_group_name_Hall '-P 1'
_symmetry_space_group_name_H-M 'P -1'
_atom_sites_solution_hydrogens geom
_atom_sites_solution_primary direct
_atom_sites_solution_secondary difmap
_audit_creation_method SHELXL-97
_cell_angle_alpha 97.659(9)
_cell_angle_beta 112.495(9)
_cell_angle_gamma 94.353(13)
_cell_formula_units_Z 1
_cell_length_a 9.6584(13)
_cell_length_b 10.738(2)
_cell_length_c 12.246(2)
_cell_measurement_temperature 123(2)
_cell_volume 1151.7(3)
_computing_cell_refinement DENZO-SMN
_computing_data_collection 'Nonius Collect'
_computing_data_reduction X-Seed
_computing_molecular_graphics 'X-Seed / POV-Ray'
_computing_publication_material 'Microsoft Office 2000'
_computing_structure_refinement 'SHELXL-97 (Sheldrick, 1997)'
_computing_structure_solution 'SHELXS-97 (Sheldrick, 1990)'
_diffrn_ambient_temperature 123(2)
_diffrn_measured_fraction_theta_full 0.964
_diffrn_measured_fraction_theta_max 0.964
_diffrn_measurement_device_type 'Nonius Kappa CCD'
_diffrn_measurement_method 'psi and omega scans'
_diffrn_radiation_monochromator graphite
_diffrn_radiation_probe x-ray
_diffrn_radiation_type MoK\a
_diffrn_radiation_wavelength 0.71073
_diffrn_reflns_av_R_equivalents 0.2389
_diffrn_reflns_av_sigmaI/netI 0.2203
_diffrn_reflns_limit_h_max 12
_diffrn_reflns_limit_h_min -12
_diffrn_reflns_limit_k_max 14
_diffrn_reflns_limit_k_min -13
_diffrn_reflns_limit_l_max 16
_diffrn_reflns_limit_l_min -16
_diffrn_reflns_number 16328
_diffrn_reflns_theta_full 27.94
_diffrn_reflns_theta_max 27.94
_diffrn_reflns_theta_min 3.98
_diffrn_source 'fine-focus sealed tube'
_exptl_absorpt_coefficient_mu 0.084
_exptl_absorpt_correction_T_max 0.9917
_exptl_absorpt_correction_T_min 0.9834
_exptl_absorpt_correction_type empirical
_exptl_absorpt_process_details 'performed as part of the DENZO-SMN package'
_exptl_crystal_colour colourless
_exptl_crystal_density_diffrn 1.241
_exptl_crystal_density_method 'not measured'
_exptl_crystal_description 'rectangular prism'
_exptl_crystal_F_000 460
_exptl_crystal_size_max 0.20
_exptl_crystal_size_mid 0.10
_exptl_crystal_size_min 0.10
_refine_diff_density_max 0.434
_refine_diff_density_min -0.329
_refine_diff_density_rms 0.078
_refine_ls_extinction_method none
_refine_ls_goodness_of_fit_ref 1.012
_refine_ls_hydrogen_treatment constr
_refine_ls_matrix_type full
_refine_ls_number_parameters 293
_refine_ls_number_reflns 5327
_refine_ls_number_restraints 0
_refine_ls_restrained_S_all 1.012
_refine_ls_R_factor_all 0.2644
_refine_ls_R_factor_gt 0.0965
_refine_ls_shift/su_max 0.000
_refine_ls_shift/su_mean 0.000
_refine_ls_structure_factor_coef Fsqd
_refine_ls_weighting_details 'calc w=1/[\s^2^(Fo^2^)+(0.0986P)^2^+0.3450P] where P=(Fo^2^+2Fc^2^)/3'
_refine_ls_weighting_scheme calc
_refine_ls_wR_factor_gt 0.1970
_refine_ls_wR_factor_ref 0.2690
_reflns_number_gt 1988
_reflns_number_total 5327
_reflns_threshold_expression >2sigma(I)
_cod_data_source_file b602706g.txt
_cod_data_source_block COMPOUND_4
_cod_original_cell_volume 1151.7(4)
_cod_database_code 7007274

loop_
_symmetry_equiv_pos_as_xyz
'x, y, z'
'-x, -y, -z'

loop_
_atom_site_label
_atom_site_type_symbol
_atom_site_fract_x
_atom_site_fract_y
_atom_site_fract_z
_atom_site_U_iso_or_equiv
_atom_site_adp_type
_atom_site_occupancy
_atom_site_symmetry_multiplicity
_atom_site_calc_flag
_atom_site_refinement_flags
_atom_site_disorder_assembly
_atom_site_disorder_group
O1 O 0.1223(3) 0.0958(3) 0.0554(3) 0.0284(8) Uani 1 1 d . . .
O2 O -0.0080(4) 0.4556(3) -0.1551(3) 0.0477(10) Uani 1 1 d . . .
O3 O 0.4904(4) 0.3111(3) 0.4987(3) 0.0520(10) Uani 1 1 d . . .
O4 O -0.2720(4) 0.1705(3) -0.0547(3) 0.0400(9) Uani 1 1 d . . .
O5 O -0.1419(4) 0.1059(3) 0.1653(3) 0.0420(9) Uani 1 1 d . . .
C1 C 0.2381(5) 0.1868(4) 0.0828(4) 0.0253(10) Uani 1 1 d . . .
C2 C 0.2425(5) 0.2618(4) -0.0037(4) 0.0275(11) Uani 1 1 d . . .
C3 C 0.3603(5) 0.3580(4) 0.0274(4) 0.0280(11) Uani 1 1 d . . .
H3 H 0.3628 0.4075 -0.0308 0.034 Uiso 1 1 calc R . .
C4 C 0.4754(5) 0.3845(4) 0.1412(4) 0.0277(11) Uani 1 1 d . . .
H4 H 0.5547 0.4526 0.1616 0.033 Uiso 1 1 calc R . .
C5 C 0.4732(5) 0.3104(4) 0.2247(4) 0.0286(11) Uani 1 1 d . . .
H5 H 0.5524 0.3278 0.3026 0.034 Uiso 1 1 calc R . .
C6 C 0.3572(5) 0.2103(4) 0.1975(4) 0.0262(10) Uani 1 1 d . . .
C7 C 0.1135(6) 0.2304(4) -0.1265(4) 0.0328(12) Uani 1 1 d . . .
H7A H 0.1071 0.1398 -0.1593 0.039 Uiso 1 1 calc R . .
H7B H 0.0178 0.2418 -0.1169 0.039 Uiso 1 1 calc R . .
C8 C 0.1258(6) 0.3077(5) -0.2161(4) 0.0377(12) Uani 1 1 d . . .
C9 C 0.0662(6) 0.4213(5) -0.2304(4) 0.0361(12) Uani 1 1 d . . .
C10 C 0.0783(6) 0.4929(5) -0.3115(4) 0.0419(13) Uani 1 1 d . . .
H10 H 0.0367 0.5703 -0.3182 0.050 Uiso 1 1 calc R . .
C11 C 0.1543(7) 0.4498(6) -0.3856(5) 0.0545(17) Uani 1 1 d . . .
H11 H 0.1644 0.4975 -0.4427 0.065 Uiso 1 1 calc R . .
C12 C 0.2123(7) 0.3377(6) -0.3724(5) 0.0579(17) Uani 1 1 d . . .
H12 H 0.2627 0.3072 -0.4217 0.070 Uiso 1 1 calc R . .
C13 C 0.1994(6) 0.2689(5) -0.2902(5) 0.0492(15) Uani 1 1 d . . .
H13 H 0.2420 0.1920 -0.2831 0.059 Uiso 1 1 calc R . .
C14 C -0.0701(7) 0.5720(5) -0.1616(6) 0.0604(17) Uani 1 1 d . . .
H14A H 0.0118 0.6430 -0.1359 0.091 Uiso 1 1 calc R . .
H14B H -0.1251 0.5808 -0.1089 0.091 Uiso 1 1 calc R . .
H14C H -0.1397 0.5721 -0.2445 0.091 Uiso 1 1 calc R . .
C15 C 0.3516(5) 0.1318(4) 0.2904(4) 0.0348(12) Uani 1 1 d . . .
H15A H 0.2874 0.1690 0.3292 0.042 Uiso 1 1 calc R . .
H15B H 0.3012 0.0452 0.2482 0.042 Uiso 1 1 calc R . .
C16 C 0.5022(6) 0.1210(4) 0.3878(4) 0.0317(11) Uani 1 1 d . . .
C17 C 0.5725(6) 0.2163(5) 0.4921(4) 0.0355(12) Uani 1 1 d . . .
C18 C 0.7127(6) 0.2087(5) 0.5770(5) 0.0467(14) Uani 1 1 d . . .
H18 H 0.7595 0.2738 0.6455 0.056 Uiso 1 1 calc R . .
C19 C 0.7856(7) 0.1057(5) 0.5625(5) 0.0497(15) Uani 1 1 d . . .
H19 H 0.8833 0.1022 0.6212 0.060 Uiso 1 1 calc R . .
C20 C 0.7224(7) 0.0099(5) 0.4674(5) 0.0495(15) Uani 1 1 d . . .
H20 H 0.7726 -0.0616 0.4606 0.059 Uiso 1 1 calc R . .
C21 C 0.5790(6) 0.0191(5) 0.3781(5) 0.0417(13) Uani 1 1 d . . .
H21 H 0.5344 -0.0464 0.3097 0.050 Uiso 1 1 calc R . .
C22 C 0.5582(8) 0.4106(6) 0.6015(5) 0.074(2) Uani 1 1 d . . .
H22A H 0.5814 0.3745 0.6749 0.111 Uiso 1 1 calc R . .
H22B H 0.4879 0.4725 0.5984 0.111 Uiso 1 1 calc R . .
H22C H 0.6518 0.4528 0.6015 0.111 Uiso 1 1 calc R . .
C23 C -0.2928(7) 0.2976(5) -0.0717(6) 0.0566(16) Uani 1 1 d . . .
H23A H -0.3955 0.2987 -0.1305 0.085 Uiso 1 1 calc R . .
H23B H -0.2192 0.3314 -0.1013 0.085 Uiso 1 1 calc R . .
H23C H -0.2779 0.3500 0.0048 0.085 Uiso 1 1 calc R . .
C24 C -0.3639(6) 0.1196(5) 0.0022(5) 0.0423(13) Uani 1 1 d . . .
H24A H -0.3881 0.0265 -0.0243 0.051 Uiso 1 1 calc R . .
H24B H -0.4602 0.1559 -0.0229 0.051 Uiso 1 1 calc R . .
C25 C -0.2849(6) 0.1491(5) 0.1356(5) 0.0434(13) Uani 1 1 d . . .
H25A H -0.2718 0.2416 0.1644 0.052 Uiso 1 1 calc R . .
H25B H -0.3443 0.1054 0.1732 0.052 Uiso 1 1 calc R . .
C26 C -0.0562(6) 0.1238(5) 0.2903(5) 0.0459(14) Uani 1 1 d . . .
H26A H -0.0450 0.2134 0.3252 0.069 Uiso 1 1 calc R . .
H26B H 0.0440 0.0985 0.3054 0.069 Uiso 1 1 calc R . .
H26C H -0.1081 0.0718 0.3270 0.069 Uiso 1 1 calc R . .
Li1 Li -0.0831(9) 0.0756(7) 0.0229(7) 0.0354(19) Uani 1 1 d . . .

loop_
_atom_site_aniso_label
_atom_site_aniso_U_11
_atom_site_aniso_U_22
_atom_site_aniso_U_33
_atom_site_aniso_U_23
_atom_site_aniso_U_13
_atom_site_aniso_U_12
O1 0.0257(17) 0.0221(16) 0.0356(17) 0.0037(13) 0.0119(14) -0.0035(14)
O2 0.058(3) 0.031(2) 0.059(2) 0.0018(17) 0.031(2) 0.0072(17)
O3 0.065(3) 0.045(2) 0.043(2) -0.0048(17) 0.024(2) 0.003(2)
O4 0.037(2) 0.0353(19) 0.053(2) 0.0077(16) 0.0234(17) 0.0052(16)
O5 0.039(2) 0.048(2) 0.048(2) 0.0124(17) 0.0238(18) 0.0133(17)
C1 0.028(3) 0.016(2) 0.031(2) 0.0001(18) 0.014(2) 0.0010(19)
C2 0.028(3) 0.025(2) 0.028(2) 0.0012(19) 0.010(2) -0.001(2)
C3 0.031(3) 0.020(2) 0.033(3) 0.0036(19) 0.014(2) 0.001(2)
C4 0.028(3) 0.026(2) 0.029(2) 0.0013(19) 0.013(2) -0.002(2)
C5 0.029(3) 0.024(2) 0.029(2) 0.0010(19) 0.010(2) 0.004(2)
C6 0.028(3) 0.022(2) 0.029(2) -0.0003(19) 0.014(2) 0.000(2)
C7 0.038(3) 0.025(2) 0.029(2) 0.005(2) 0.006(2) 0.005(2)
C8 0.039(3) 0.035(3) 0.031(3) 0.001(2) 0.007(2) -0.002(2)
C9 0.032(3) 0.033(3) 0.034(3) 0.002(2) 0.005(2) 0.000(2)
C10 0.048(3) 0.038(3) 0.034(3) 0.010(2) 0.011(3) -0.002(2)
C11 0.062(4) 0.062(4) 0.030(3) 0.016(3) 0.009(3) -0.014(3)
C12 0.083(5) 0.047(4) 0.046(3) -0.002(3) 0.033(3) 0.001(3)
C13 0.049(4) 0.052(4) 0.041(3) -0.001(3) 0.016(3) 0.003(3)
C14 0.058(4) 0.030(3) 0.089(5) -0.001(3) 0.027(3) 0.010(3)
C15 0.036(3) 0.033(3) 0.034(3) 0.006(2) 0.013(2) -0.002(2)
C16 0.042(3) 0.034(3) 0.024(2) 0.012(2) 0.017(2) 0.002(2)
C17 0.044(3) 0.034(3) 0.030(3) 0.007(2) 0.016(2) 0.003(2)
C18 0.052(4) 0.045(3) 0.033(3) 0.008(2) 0.008(3) -0.006(3)
C19 0.053(4) 0.047(3) 0.044(3) 0.011(3) 0.014(3) 0.002(3)
C20 0.060(4) 0.053(3) 0.044(3) 0.021(3) 0.024(3) 0.011(3)
C21 0.047(3) 0.040(3) 0.041(3) 0.014(2) 0.020(3) 0.001(3)
C22 0.103(6) 0.057(4) 0.049(4) -0.019(3) 0.026(4) 0.006(4)
C23 0.060(4) 0.047(3) 0.076(4) 0.033(3) 0.033(3) 0.021(3)
C24 0.034(3) 0.039(3) 0.062(3) 0.006(3) 0.029(3) 0.001(2)
C25 0.041(3) 0.043(3) 0.056(3) 0.007(3) 0.030(3) 0.009(3)
C26 0.046(3) 0.042(3) 0.049(3) 0.008(3) 0.019(3) 0.006(3)
Li1 0.030(5) 0.028(4) 0.041(5) 0.004(3) 0.009(4) -0.004(3)

loop_
_atom_type_symbol
_atom_type_description
_atom_type_scat_dispersion_real
_atom_type_scat_dispersion_imag
_atom_type_scat_source
C C 0.0033 0.0016 'International Tables Vol C Tables 4.2.6.8 and 6.1.1.4'
H H 0.0000 0.0000 'International Tables Vol C Tables 4.2.6.8 and 6.1.1.4'
Li Li -0.0003 0.0001 'International Tables Vol C Tables 4.2.6.8 and 6.1.1.4'
O O 0.0106 0.0060 'International Tables Vol C Tables 4.2.6.8 and 6.1.1.4'

loop_
_geom_angle_atom_site_label_1
_geom_angle_atom_site_label_2
_geom_angle_atom_site_label_3
_geom_angle
_geom_angle_site_symmetry_1
_geom_angle_site_symmetry_3
_geom_angle_publ_flag
C1 O1 Li1 140.6(4) . . ?
C1 O1 Li1 132.0(4) . 2 ?
Li1 O1 Li1 84.5(4) . 2 ?
C9 O2 C14 118.2(4) . . ?
C17 O3 C22 116.4(5) . . ?
C23 O4 C24 112.6(4) . . ?
C23 O4 Li1 135.2(4) . . ?
C24 O4 Li1 97.4(4) . . ?
C26 O5 C25 113.0(4) . . ?
C26 O5 Li1 132.1(4) . . ?
C25 O5 Li1 112.6(4) . . ?
O1 C1 C6 120.6(4) . . ?
O1 C1 C2 120.2(4) . . ?
C6 C1 C2 119.2(4) . . ?
C3 C2 C1 119.5(4) . . ?
C3 C2 C7 123.5(4) . . ?
C1 C2 C7 117.0(4) . . ?
C2 C3 C4 121.7(4) . . ?
C5 C4 C3 119.0(4) . . ?
C4 C5 C6 121.7(4) . . ?
C5 C6 C1 118.9(4) . . ?
C5 C6 C15 121.8(4) . . ?
C1 C6 C15 119.3(4) . . ?
C8 C7 C2 115.3(4) . . ?
C13 C8 C9 116.3(5) . . ?
C13 C8 C7 121.0(5) . . ?
C9 C8 C7 122.8(5) . . ?
C10 C9 C8 123.0(5) . . ?
C10 C9 O2 122.9(5) . . ?
C8 C9 O2 114.2(4) . . ?
C9 C10 C11 119.0(5) . . ?
C12 C11 C10 118.3(5) . . ?
C13 C12 C11 121.3(6) . . ?
C12 C13 C8 122.2(6) . . ?
C16 C15 C6 116.1(4) . . ?
C21 C16 C17 117.1(5) . . ?
C21 C16 C15 121.4(4) . . ?
C17 C16 C15 121.5(4) . . ?
O3 C17 C18 124.5(5) . . ?
O3 C17 C16 114.5(4) . . ?
C18 C17 C16 121.0(5) . . ?
C17 C18 C19 119.7(5) . . ?
C20 C19 C18 122.2(5) . . ?
C19 C20 C21 118.2(6) . . ?
C16 C21 C20 121.8(5) . . ?
O4 C24 C25 111.4(4) . . ?
O4 C24 Li1 50.8(3) . . ?
C25 C24 Li1 81.2(3) . . ?
O5 C25 C24 106.8(4) . . ?
O1 Li1 O1 95.5(4) . 2 ?
O1 Li1 O5 117.0(4) . . ?
O1 Li1 O5 114.8(4) 2 . ?
O1 Li1 O4 138.2(4) . . ?
O1 Li1 O4 110.6(4) 2 . ?
O5 Li1 O4 81.8(3) . . ?
O1 Li1 Li1 48.4(3) . 2 ?
O1 Li1 Li1 47.1(3) 2 2 ?
O5 Li1 Li1 130.4(5) . 2 ?
O4 Li1 Li1 144.3(5) . 2 ?
O1 Li1 C24 163.2(4) . . ?
O1 Li1 C24 101.2(3) 2 . ?
O5 Li1 C24 57.0(3) . . ?
O4 Li1 C24 31.78(18) . . ?
Li1 Li1 C24 148.3(5) 2 . ?

loop_
_geom_bond_atom_site_label_1
_geom_bond_atom_site_label_2
_geom_bond_distance
_geom_bond_site_symmetry_2
_geom_bond_publ_flag
O1 C1 1.334(5) . ?
O1 Li1 1.857(9) . ?
O1 Li1 1.897(8) 2 ?
O2 C9 1.399(6) . ?
O2 C14 1.426(6) . ?
O3 C17 1.350(6) . ?
O3 C22 1.435(6) . ?
O4 C23 1.425(6) . ?
O4 C24 1.439(6) . ?
O4 Li1 2.117(9) . ?
O5 C26 1.411(6) . ?
O5 C25 1.419(6) . ?
O5 Li1 2.026(9) . ?
C1 C6 1.409(6) . ?
C1 C2 1.424(6) . ?
C2 C3 1.375(6) . ?
C2 C7 1.515(6) . ?
C3 C4 1.386(6) . ?
C4 C5 1.382(6) . ?
C5 C6 1.398(6) . ?
C6 C15 1.518(6) . ?
C7 C8 1.495(7) . ?
C8 C13 1.393(8) . ?
C8 C9 1.391(7) . ?
C9 C10 1.367(7) . ?
C10 C11 1.423(8) . ?
C11 C12 1.369(8) . ?
C12 C13 1.362(8) . ?
C15 C16 1.512(6) . ?
C16 C21 1.385(7) . ?
C16 C17 1.422(6) . ?
C17 C18 1.373(7) . ?
C18 C19 1.382(7) . ?
C19 C20 1.352(7) . ?
C20 C21 1.420(7) . ?
C24 C25 1.491(7) . ?
C24 Li1 2.709(10) . ?
Li1 O1 1.897(8) 2 ?
Li1 Li1 2.525(17) 2 ?
